data_4087739
loop_
_publ_author_name
'Grala, Agnieszka'
'Wolska-Pietkiewicz, Ma\/lgorzata'
'Wojew\'odzka, Anna'
'Dabergut, Monika'
'Justyniak, Iwona'
'Lewi\'nski, Janusz'

_publ_section_title
;
 Structural Diversity of Ethylzinc Carboxylates
;
_journal_issue 20
_journal_name_full Organometallics
_journal_page_first 4959
_journal_paper_doi 10.1021/acs.organomet.5b00557
_journal_volume 34
_journal_year 2015
_chemical_formula_sum 'C20 H24 O3 Zn'
_chemical_formula_weight 377.78
_space_group_IT_number 14
_space_group_name_Hall '-P 2ybc'
_space_group_name_H-M_alt 'P 1 21/c 1'
_symmetry_cell_setting monoclinic
_symmetry_space_group_name_H-M 'P 1 21/c 1'
_atom_sites_solution_hydrogens geom
_atom_sites_solution_primary direct
_atom_sites_solution_secondary difmap
_audit_creation_method SHELXL-97
_cell_angle_alpha 90.00
_cell_angle_beta 121.9740(10)
_cell_angle_gamma 90.00
_cell_formula_units_Z 4
_cell_length_a 12.5821(3)
_cell_length_b 8.76091(1)
_cell_length_c 19.9503(4)
_cell_measurement_reflns_used 4147
_cell_measurement_temperature 100(2)
_cell_measurement_theta_max 27.485
_cell_measurement_theta_min 0.998
_cell_volume 1865.50(6)
_computing_cell_refinement 'Denzo & Scalepak (Otwinowski, Minor, 1997)'
_computing_data_collection 'Collect (Nonius B.V. 1998)'
_computing_data_reduction 'Denzo & Scalepak (Otwinowski, Minor, 1997)'
_computing_structure_refinement 'SHELXL-97 (Sheldrick, 2008)'
_computing_structure_solution 'SHELXS-97 (Sheldrick, 1990)'
_diffrn_ambient_temperature 100(2)
_diffrn_measured_fraction_theta_full 0.985
_diffrn_measured_fraction_theta_max 0.985
_diffrn_measurement_device '\k-geometry diffractometr'
_diffrn_measurement_device_type 'Nonius Kappa-CCD'
_diffrn_measurement_method 'area detector \w scans'
_diffrn_radiation_monochromator graphite
_diffrn_radiation_source 'fine-focus sealed tube'
_diffrn_radiation_type MoK\a
_diffrn_radiation_wavelength 0.71073
_diffrn_reflns_av_R_equivalents 0.0180
_diffrn_reflns_av_sigmaI/netI 0.0247
_diffrn_reflns_limit_h_max 16
_diffrn_reflns_limit_h_min -16
_diffrn_reflns_limit_k_max 8
_diffrn_reflns_limit_k_min -11
_diffrn_reflns_limit_l_max 25
_diffrn_reflns_limit_l_min -25
_diffrn_reflns_number 7627
_diffrn_reflns_theta_full 27.49
_diffrn_reflns_theta_max 27.49
_diffrn_reflns_theta_min 2.62
_exptl_absorpt_coefficient_mu 1.330
_exptl_absorpt_correction_T_max 0.875
_exptl_absorpt_correction_T_min 0.750
_exptl_absorpt_correction_type multi-scan
_exptl_absorpt_process_details 'Scalepak (Otwinowski, Minor, 1997)'
_exptl_crystal_colour colourless
_exptl_crystal_density_diffrn 1.345
_exptl_crystal_density_method 'not measured'
_exptl_crystal_description plate
_exptl_crystal_F_000 792
_exptl_crystal_size_max 0.28
_exptl_crystal_size_mid 0.18
_exptl_crystal_size_min 0.10
_refine_diff_density_max 0.387
_refine_diff_density_min -0.412
_refine_diff_density_rms '0.057 ===================================================end'
_refine_ls_extinction_method none
_refine_ls_goodness_of_fit_ref 1.053
_refine_ls_hydrogen_treatment constr
_refine_ls_matrix_type full
_refine_ls_number_parameters 218
_refine_ls_number_reflns 4211
_refine_ls_number_restraints 0
_refine_ls_restrained_S_all 1.053
_refine_ls_R_factor_all 0.0332
_refine_ls_R_factor_gt 0.0299
_refine_ls_shift/su_max 0.003
_refine_ls_shift/su_mean 0.000
_refine_ls_structure_factor_coef Fsqd
_refine_ls_weighting_details 'calc w=1/[\s^2^(Fo^2^)+(0.0310P)^2^+1.5739P] where P=(Fo^2^+2Fc^2^)/3'
_refine_ls_weighting_scheme calc
_refine_ls_wR_factor_gt 0.0745
_refine_ls_wR_factor_ref 0.0763
_reflns_number_gt 3911
_reflns_number_total 4211
_reflns_threshold_expression I>2\s(I)
_cod_data_source_file om5b00557_si_001.cif
_cod_data_source_block comp_2THF
_cod_depositor_comments
;
The following automatic conversions were performed:

data item '_symmetry_cell_setting' value 'Monoclinic' was changed to
'monoclinic' in accordance with the
/home/saulius/struct/COD-crude-data/automatic-downloads/DataCite-retrospective/ACS/depositions/lib/dictionaries/cif_core.dic
dictionary named 'cif_core.dic' version 2.4.2 last updated on
2011-04-26.

Automatic conversion script
Id: cif_fix_values 6909 2019-04-08 15:41:33Z antanas 
;
_cod_original_sg_symbol_H-M 'P 21/c'
_cod_database_code 4087739

loop_
_symmetry_equiv_pos_as_xyz
'x, y, z'
'-x, y+1/2, -z+1/2'
'-x, -y, -z'
'x, -y-1/2, z-1/2'

loop_
_atom_site_label
_atom_site_type_symbol
_atom_site_fract_x
_atom_site_fract_y
_atom_site_fract_z
_atom_site_U_iso_or_equiv
_atom_site_adp_type
_atom_site_occupancy
_atom_site_symmetry_multiplicity
_atom_site_calc_flag
_atom_site_refinement_flags
C1 C 0.78596(17) 0.2719(2) 0.76418(12) 0.0314(4) Uani 1 1 d .
H1A H 0.7407 0.3630 0.7656 0.038 Uiso 1 1 calc R
H1B H 0.7238 0.2023 0.7229 0.038 Uiso 1 1 calc R
C2 C 0.8492(2) 0.1912(3) 0.84444(13) 0.0373(5) Uani 1 1 d .
H2A H 0.8918 0.0990 0.8427 0.056 Uiso 1 1 calc R
H2B H 0.7857 0.1630 0.8565 0.056 Uiso 1 1 calc R
H2C H 0.9105 0.2600 0.8855 0.056 Uiso 1 1 calc R
C3 C 1.12746(15) 0.15924(18) 0.81767(10) 0.0180(3) Uani 1 1 d .
C4 C 1.26592(15) 0.12474(19) 0.87766(10) 0.0191(3) Uani 1 1 d .
H4 H 1.2747 0.0114 0.8842 0.023 Uiso 1 1 calc R
C5 C 1.30502(15) 0.1931(2) 0.95816(10) 0.0204(3) Uani 1 1 d .
C6 C 1.24337(18) 0.1444(2) 0.99561(11) 0.0269(4) Uani 1 1 d .
H6 H 1.1789 0.0700 0.9710 0.032 Uiso 1 1 calc R
C7 C 1.2755(2) 0.2040(2) 1.06849(11) 0.0318(4) Uani 1 1 d .
H7 H 1.2330 0.1700 1.0934 0.038 Uiso 1 1 calc R
C8 C 1.3693(2) 0.3129(2) 1.10511(11) 0.0347(5) Uani 1 1 d .
H8 H 1.3907 0.3545 1.1547 0.042 Uiso 1 1 calc R
C9 C 1.4314(2) 0.3604(3) 1.06884(12) 0.0357(5) Uani 1 1 d .
H9 H 1.4965 0.4340 1.0941 0.043 Uiso 1 1 calc R
C10 C 1.39971(18) 0.3016(2) 0.99554(11) 0.0266(4) Uani 1 1 d .
H10 H 1.4428 0.3356 0.9711 0.032 Uiso 1 1 calc R
C11 C 1.34882(15) 0.17717(19) 0.84769(10) 0.0196(3) Uani 1 1 d .
C12 C 1.45535(16) 0.0922(2) 0.86796(11) 0.0250(4) Uani 1 1 d .
H12 H 1.4710 -0.0009 0.8961 0.030 Uiso 1 1 calc R
C13 C 1.53889(19) 0.1429(2) 0.84718(12) 0.0319(4) Uani 1 1 d .
H13 H 1.6115 0.0843 0.8616 0.038 Uiso 1 1 calc R
C14 C 1.51746(18) 0.2773(2) 0.80589(11) 0.0293(4) Uani 1 1 d .
H14 H 1.5754 0.3117 0.7924 0.035 Uiso 1 1 calc R
C15 C 1.41065(17) 0.3619(2) 0.78422(10) 0.0249(4) Uani 1 1 d .
H15 H 1.3945 0.4534 0.7548 0.030 Uiso 1 1 calc R
C16 C 1.32687(16) 0.3129(2) 0.80549(10) 0.0209(3) Uani 1 1 d .
H16 H 1.2546 0.3721 0.7912 0.025 Uiso 1 1 calc R
C17 C 0.98641(18) 0.2785(2) 0.61334(11) 0.0279(4) Uani 1 1 d .
H17A H 1.0660 0.3046 0.6627 0.033 Uiso 1 1 calc R
H17B H 0.9692 0.3564 0.5729 0.033 Uiso 1 1 calc R
C18 C 0.9941(2) 0.1224(3) 0.58510(14) 0.0382(5) Uani 1 1 d .
H18A H 1.0459 0.0528 0.6300 0.046 Uiso 1 1 calc R
H18B H 1.0290 0.1269 0.5508 0.046 Uiso 1 1 calc R
C19 C 0.8579(2) 0.0729(3) 0.53893(14) 0.0452(6) Uani 1 1 d .
H19A H 0.8130 0.1164 0.4849 0.054 Uiso 1 1 calc R
H19B H 0.8506 -0.0398 0.5353 0.054 Uiso 1 1 calc R
C20 C 0.80752(19) 0.1366(2) 0.58727(12) 0.0304(4) Uani 1 1 d .
H20A H 0.7182 0.1652 0.5527 0.037 Uiso 1 1 calc R
H20B H 0.8153 0.0606 0.6263 0.037 Uiso 1 1 calc R
O1 O 1.09215(11) 0.29542(13) 0.81188(7) 0.0209(2) Uani 1 1 d .
O2 O 0.88430(11) 0.27155(14) 0.62720(7) 0.0233(3) Uani 1 1 d .
O3 O 0.94580(10) 0.55338(13) 0.72378(7) 0.0202(2) Uani 1 1 d .
Zn1 Zn 0.908542(17) 0.33485(2) 0.736512(11) 0.01883(7) Uani 1 1 d .

loop_
_atom_site_aniso_label
_atom_site_aniso_U_11
_atom_site_aniso_U_22
_atom_site_aniso_U_33
_atom_site_aniso_U_23
_atom_site_aniso_U_13
_atom_site_aniso_U_12
C1 0.0212(8) 0.0347(11) 0.0395(10) 0.0085(9) 0.0170(8) 0.0013(8)
C2 0.0319(10) 0.0417(12) 0.0460(12) 0.0139(10) 0.0258(10) 0.0037(9)
C3 0.0169(7) 0.0184(8) 0.0190(7) 0.0001(6) 0.0097(6) -0.0013(6)
C4 0.0174(7) 0.0147(7) 0.0213(8) 0.0011(6) 0.0076(6) -0.0002(6)
C5 0.0191(8) 0.0177(8) 0.0199(8) 0.0033(6) 0.0073(6) 0.0030(6)
C6 0.0247(9) 0.0265(9) 0.0271(9) 0.0053(7) 0.0122(7) 0.0009(7)
C7 0.0380(11) 0.0347(11) 0.0278(9) 0.0101(8) 0.0208(8) 0.0072(9)
C8 0.0487(12) 0.0325(11) 0.0204(9) 0.0028(8) 0.0167(9) 0.0039(9)
C9 0.0419(11) 0.0352(11) 0.0234(9) -0.0051(8) 0.0129(8) -0.0110(9)
C10 0.0292(9) 0.0256(9) 0.0235(8) -0.0004(7) 0.0130(7) -0.0051(7)
C11 0.0168(7) 0.0203(8) 0.0188(7) -0.0039(6) 0.0074(6) -0.0008(6)
C12 0.0227(8) 0.0225(9) 0.0287(9) -0.0005(7) 0.0128(7) 0.0025(7)
C13 0.0263(9) 0.0348(11) 0.0383(11) -0.0051(9) 0.0196(8) 0.0039(8)
C14 0.0275(9) 0.0360(11) 0.0313(9) -0.0073(8) 0.0202(8) -0.0047(8)
C15 0.0261(9) 0.0276(9) 0.0216(8) -0.0028(7) 0.0130(7) -0.0051(7)
C16 0.0194(8) 0.0212(8) 0.0200(8) -0.0032(6) 0.0092(6) -0.0023(6)
C17 0.0292(9) 0.0271(10) 0.0305(9) -0.0032(8) 0.0180(8) -0.0037(7)
C18 0.0529(13) 0.0306(11) 0.0448(12) -0.0017(9) 0.0352(11) 0.0014(10)
C19 0.0669(16) 0.0383(13) 0.0414(12) -0.0189(10) 0.0361(12) -0.0232(11)
C20 0.0305(10) 0.0250(9) 0.0295(9) -0.0065(8) 0.0116(8) -0.0099(8)
O1 0.0174(5) 0.0134(5) 0.0267(6) 0.0004(5) 0.0082(5) 0.0015(4)
O2 0.0245(6) 0.0181(6) 0.0258(6) -0.0035(5) 0.0123(5) -0.0035(5)
O3 0.0171(5) 0.0150(6) 0.0248(6) 0.0013(5) 0.0087(5) 0.0002(4)
Zn1 0.01585(11) 0.01646(12) 0.02270(11) 0.00134(7) 0.00920(8) 0.00026(7)

loop_
_atom_type_symbol
_atom_type_description
_atom_type_scat_dispersion_real
_atom_type_scat_dispersion_imag
_atom_type_scat_source
C C 0.0033 0.0016 'International Tables Vol C Tables 4.2.6.8 and 6.1.1.4'
H H 0.0000 0.0000 'International Tables Vol C Tables 4.2.6.8 and 6.1.1.4'
O O 0.0106 0.0060 'International Tables Vol C Tables 4.2.6.8 and 6.1.1.4'
Zn Zn 0.2839 1.4301 'International Tables Vol C Tables 4.2.6.8 and 6.1.1.4'

loop_
_geom_angle_atom_site_label_1
_geom_angle_atom_site_label_2
_geom_angle_atom_site_label_3
_geom_angle
_geom_angle_site_symmetry_1
_geom_angle_site_symmetry_3
C2 C1 Zn1 111.80(13) . .
C2 C1 H1A 109.3 . .
Zn1 C1 H1A 109.3 . .
C2 C1 H1B 109.3 . .
Zn1 C1 H1B 109.3 . .
H1A C1 H1B 107.9 . .
C1 C2 H2A 109.5 . .
C1 C2 H2B 109.5 . .
H2A C2 H2B 109.5 . .
C1 C2 H2C 109.5 . .
H2A C2 H2C 109.5 . .
H2B C2 H2C 109.5 . .
O1 C3 O3 122.58(15) . 2_746
O1 C3 C4 117.33(14) . .
O3 C3 C4 120.09(14) 2_746 .
C11 C4 C5 112.82(14) . .
C11 C4 C3 111.45(13) . .
C5 C4 C3 110.06(13) . .
C11 C4 H4 107.4 . .
C5 C4 H4 107.4 . .
C3 C4 H4 107.4 . .
C10 C5 C6 118.77(17) . .
C10 C5 C4 122.51(16) . .
C6 C5 C4 118.72(16) . .
C7 C6 C5 120.61(18) . .
C7 C6 H6 119.7 . .
C5 C6 H6 119.7 . .
C8 C7 C6 120.28(18) . .
C8 C7 H7 119.9 . .
C6 C7 H7 119.9 . .
C9 C8 C7 119.42(18) . .
C9 C8 H8 120.3 . .
C7 C8 H8 120.3 . .
C8 C9 C10 120.8(2) . .
C8 C9 H9 119.6 . .
C10 C9 H9 119.6 . .
C5 C10 C9 120.15(18) . .
C5 C10 H10 119.9 . .
C9 C10 H10 119.9 . .
C12 C11 C16 118.85(16) . .
C12 C11 C4 118.61(15) . .
C16 C11 C4 122.38(15) . .
C13 C12 C11 120.37(18) . .
C13 C12 H12 119.8 . .
C11 C12 H12 119.8 . .
C14 C13 C12 120.73(18) . .
C14 C13 H13 119.6 . .
C12 C13 H13 119.6 . .
C13 C14 C15 119.51(17) . .
C13 C14 H14 120.2 . .
C15 C14 H14 120.2 . .
C14 C15 C16 120.23(18) . .
C14 C15 H15 119.9 . .
C16 C15 H15 119.9 . .
C15 C16 C11 120.30(17) . .
C15 C16 H16 119.8 . .
C11 C16 H16 119.8 . .
O2 C17 C18 105.84(15) . .
O2 C17 H17A 110.6 . .
C18 C17 H17A 110.6 . .
O2 C17 H17B 110.6 . .
C18 C17 H17B 110.6 . .
H17A C17 H17B 108.7 . .
C17 C18 C19 102.23(18) . .
C17 C18 H18A 111.3 . .
C19 C18 H18A 111.3 . .
C17 C18 H18B 111.3 . .
C19 C18 H18B 111.3 . .
H18A C18 H18B 109.2 . .
C20 C19 C18 103.12(16) . .
C20 C19 H19A 111.1 . .
C18 C19 H19A 111.1 . .
C20 C19 H19B 111.1 . .
C18 C19 H19B 111.1 . .
H19A C19 H19B 109.1 . .
O2 C20 C19 105.42(16) . .
O2 C20 H20A 110.7 . .
C19 C20 H20A 110.7 . .
O2 C20 H20B 110.7 . .
C19 C20 H20B 110.7 . .
H20A C20 H20B 108.8 . .
C3 O1 Zn1 116.25(11) . .
C17 O2 C20 108.98(14) . .
C17 O2 Zn1 121.85(10) . .
C20 O2 Zn1 117.80(11) . .
C3 O3 Zn1 130.01(11) 2_756 .
C1 Zn1 O1 120.13(7) . .
C1 Zn1 O3 124.66(7) . .
O1 Zn1 O3 90.32(5) . .
C1 Zn1 O2 120.62(7) . .
O1 Zn1 O2 102.00(5) . .
O3 Zn1 O2 92.03(5) . .

loop_
_geom_bond_atom_site_label_1
_geom_bond_atom_site_label_2
_geom_bond_distance
_geom_bond_site_symmetry_2
C1 C2 1.532(3) .
C1 Zn1 1.9723(18) .
C1 H1A 0.9900 .
C1 H1B 0.9900 .
C2 H2A 0.9800 .
C2 H2B 0.9800 .
C2 H2C 0.9800 .
C3 O1 1.257(2) .
C3 O3 1.259(2) 2_746
C3 C4 1.533(2) .
C4 C11 1.522(2) .
C4 C5 1.531(2) .
C4 H4 1.0000 .
C5 C10 1.392(2) .
C5 C6 1.398(3) .
C6 C7 1.388(3) .
C6 H6 0.9500 .
C7 C8 1.388(3) .
C7 H7 0.9500 .
C8 C9 1.380(3) .
C8 H8 0.9500 .
C9 C10 1.395(3) .
C9 H9 0.9500 .
C10 H10 0.9500 .
C11 C12 1.393(2) .
C11 C16 1.397(2) .
C12 C13 1.391(3) .
C12 H12 0.9500 .
C13 C14 1.379(3) .
C13 H13 0.9500 .
C14 C15 1.388(3) .
C14 H14 0.9500 .
C15 C16 1.396(2) .
C15 H15 0.9500 .
C16 H16 0.9500 .
C17 O2 1.451(2) .
C17 C18 1.502(3) .
C17 H17A 0.9900 .
C17 H17B 0.9900 .
C18 C19 1.517(3) .
C18 H18A 0.9900 .
C18 H18B 0.9900 .
C19 C20 1.514(3) .
C19 H19A 0.9900 .
C19 H19B 0.9900 .
C20 O2 1.466(2) .
C20 H20A 0.9900 .
C20 H20B 0.9900 .
O1 Zn1 2.0096(11) .
O2 Zn1 2.1100(12) .
O3 C3 1.259(2) 2_756
O3 Zn1 2.0188(12) .
